data_7064455
loop_
_publ_author_name
'Dogra, Sunanda'
'Harsha, Priyasha'
'Roy Choudhury, Angshuman'

_publ_section_title
;
 Mechanical Behaviour Modulation through Substituent Reversal in Schiff
 Base Molecular Crystals
;
_journal_name_full 'New Journal of Chemistry'
_journal_paper_doi 10.1039/D6NJ01952H
_journal_year 2026
_chemical_formula_moiety 'C14 H9 N3 O2'
_chemical_formula_sum 'C14 H9 N3 O2'
_chemical_formula_weight 251.24
_chemical_name_systematic E24-LT
_space_group_crystal_system triclinic
_space_group_IT_number 2
_space_group_name_Hall '-P 1'
_space_group_name_H-M_alt 'P -1'
_atom_sites_solution_hydrogens geom
_atom_sites_solution_primary dual
_audit_creation_date 2026-05-02
_audit_creation_method
;
Olex2 1.5
(compiled 2026.04.10 svn.r48fbca5a for OlexSys, GUI svn.r7537)
;
_audit_update_record
;
2026-05-20 deposited with the CCDC.	2026-06-26 downloaded from the CCDC.
;
_cell_angle_alpha 84.812(5)
_cell_angle_beta 77.336(5)
_cell_angle_gamma 78.531(4)
_cell_formula_units_Z 2
_cell_length_a 7.3161(4)
_cell_length_b 8.5269(5)
_cell_length_c 10.0286(6)
_cell_measurement_reflns_used 2228
_cell_measurement_temperature 100.0
_cell_measurement_theta_max 25.2580
_cell_measurement_theta_min 3.1900
_cell_volume 597.49(6)
_computing_cell_refinement 'CrysAlisPro 1.171.39.35c (Rigaku OD, 2017)'
_computing_data_collection 'CrysAlisPro 1.171.39.35c (Rigaku OD, 2017)'
_computing_data_reduction 'CrysAlisPro 1.171.39.35c (Rigaku OD, 2017)'
_computing_molecular_graphics 'Olex2 1.5 (Dolomanov et al., 2009)'
_computing_publication_material 'Olex2 1.5 (Dolomanov et al., 2009)'
_computing_structure_refinement 'SHELXL 2018/3 (Sheldrick, 2015)'
_computing_structure_solution 'SHELXT 2018/2 (Sheldrick, 2018)'
_diffrn_ambient_environment N~2~
_diffrn_ambient_temperature 100.0
_diffrn_detector 'CCD plate'
_diffrn_measured_fraction_theta_full 0.999
_diffrn_measured_fraction_theta_max 0.999
_diffrn_measurement_details
;
List of Runs (angles in degrees, time in seconds):

  # Type    Start    End  Width  t~exp~   \w     \q     \k     \f   Frames
#--------------------------------------------------------------------------
  1  \w    -69.00 118.20   0.30   10.00    --   29.89  54.00  30.00  624
  2  \w    -69.00 118.20   0.30   10.00    --   29.89  54.00-180.00  624
  3  \w     77.00 102.80   0.30   10.00    --   29.89  54.00-180.00   86
  4  \w     27.00 114.00   0.30   10.00    --   29.89  54.00 -90.00  290
;
_diffrn_measurement_device 'two-circle diffractometer'
_diffrn_measurement_device_type 'XtaLAB Mini (ROW)'
_diffrn_measurement_method '\w scans'
_diffrn_orient_matrix_type 'CrysAlisPro convention (1999,Acta A55,543-557)'
_diffrn_orient_matrix_UB_11 -0.0336471000
_diffrn_orient_matrix_UB_12 -0.0573945000
_diffrn_orient_matrix_UB_13 0.0502668000
_diffrn_orient_matrix_UB_21 0.0952857000
_diffrn_orient_matrix_UB_22 -0.0384648000
_diffrn_orient_matrix_UB_23 0.0001928000
_diffrn_orient_matrix_UB_31 0.0030548000
_diffrn_orient_matrix_UB_32 0.0494779000
_diffrn_orient_matrix_UB_33 0.0523535000
_diffrn_radiation_monochromator graphite
_diffrn_radiation_probe x-ray
_diffrn_radiation_type 'Mo K\a'
_diffrn_radiation_wavelength 0.71073
_diffrn_reflns_av_R_equivalents 0.0184
_diffrn_reflns_av_unetI/netI 0.0237
_diffrn_reflns_Laue_measured_fraction_full 0.999
_diffrn_reflns_Laue_measured_fraction_max 0.999
_diffrn_reflns_limit_h_max 8
_diffrn_reflns_limit_h_min -8
_diffrn_reflns_limit_k_max 10
_diffrn_reflns_limit_k_min -10
_diffrn_reflns_limit_l_max 12
_diffrn_reflns_limit_l_min -12
_diffrn_reflns_number 4828
_diffrn_reflns_point_group_measured_fraction_full 0.999
_diffrn_reflns_point_group_measured_fraction_max 0.999
_diffrn_reflns_theta_full 25.242
_diffrn_reflns_theta_max 25.349
_diffrn_reflns_theta_min 2.903
_diffrn_source 'fine-focus sealed X-ray tube'
_diffrn_source_type 'Rigaku (Mo) X-ray Source'
_exptl_absorpt_coefficient_mu 0.097
_exptl_absorpt_correction_T_max 1.00000
_exptl_absorpt_correction_T_min 0.68682
_exptl_absorpt_correction_type multi-scan
_exptl_absorpt_process_details
;
CrysAlisPro 1.171.39.35c (Rigaku Oxford Diffraction, 2017)
Empirical absorption correction using spherical harmonics,
 implemented in SCALE3 ABSPACK scaling algorithm.
;
_exptl_crystal_colour 'clear whiteish yellow'
_exptl_crystal_colour_lustre clear
_exptl_crystal_colour_modifier whiteish
_exptl_crystal_colour_primary yellow
_exptl_crystal_density_diffrn 1.396
_exptl_crystal_description block
_exptl_crystal_F_000 260
_exptl_crystal_size_max 0.3
_exptl_crystal_size_mid 0.2
_exptl_crystal_size_min 0.2
_refine_diff_density_max 0.299
_refine_diff_density_min -0.280
_refine_diff_density_rms 0.057
_refine_ls_extinction_method none
_refine_ls_goodness_of_fit_ref 1.080
_refine_ls_hydrogen_treatment constr
_refine_ls_matrix_type full
_refine_ls_number_parameters 172
_refine_ls_number_reflns 2178
_refine_ls_number_restraints 0
_refine_ls_restrained_S_all 1.080
_refine_ls_R_factor_all 0.0534
_refine_ls_R_factor_gt 0.0461
_refine_ls_shift/su_max 0.000
_refine_ls_shift/su_mean 0.000
_refine_ls_structure_factor_coef Fsqd
_refine_ls_weighting_details 'w=1/[\s^2^(Fo^2^)+(0.0785P)^2^+0.1258P] where P=(Fo^2^+2Fc^2^)/3'
_refine_ls_weighting_scheme calc
_refine_ls_wR_factor_gt 0.1210
_refine_ls_wR_factor_ref 0.1324
_reflns_Friedel_coverage 0.000
_reflns_number_gt 1878
_reflns_number_total 2178
_reflns_threshold_expression 'I > 2\s(I)'
_cod_data_source_file d6nj01952h2.cif
_cod_data_source_block e24-lt
_cod_original_cell_volume 597.50(6)
_cod_database_code 7064455
_shelx_shelxl_version_number 2018/3
_shelx_space_group_comment
;
The symmetry employed for this shelxl refinement is uniquely defined
by the following loop, which should always be used as a source of
symmetry information in preference to the above space-group names.
They are only intended as comments.
;
_cell_oxdiff_angle_alpha 84.812(5)
_cell_oxdiff_angle_beta 77.336(5)
_cell_oxdiff_angle_gamma 78.531(4)
_cell_oxdiff_length_a 7.3161(4)
_cell_oxdiff_length_b 8.5269(5)
_cell_oxdiff_length_c 10.0286(6)
_cell_oxdiff_measurement_reflns_used 2228
_cell_oxdiff_volume 597.49(6)
_shelx_estimated_absorpt_t_max 0.981
_shelx_estimated_absorpt_t_min 0.971
_olex2_refinement_description
;
1. Fixed Uiso
 At 1.2 times of:
  All C(H) groups
2.a Aromatic/amide H refined with riding coordinates:
 C13(H13), C9(H9), C10(H10), C12(H12), C7(H7), C1(H1), C6(H6), C3(H3), C4(H4)
;
_olex2_submission_original_sample_id E24-LT
_olex2_submission_special_instructions 'No special instructions were received'
_oxdiff_exptl_absorpt_empirical_details
;
Empirical correction (ABSPACK) includes:
- Absorption correction using spherical harmonics
- Frame scaling
;
_oxdiff_exptl_absorpt_empirical_full_max 1.524
_oxdiff_exptl_absorpt_empirical_full_min 0.781

loop_
_space_group_symop_operation_xyz
'x, y, z'
'-x, -y, -z'

loop_
_atom_site_label
_atom_site_type_symbol
_atom_site_fract_x
_atom_site_fract_y
_atom_site_fract_z
_atom_site_U_iso_or_equiv
_atom_site_adp_type
_atom_site_occupancy
_atom_site_site_symmetry_order
_atom_site_calc_flag
_atom_site_refinement_flags_posn
_atom_site_refinement_flags_adp
_atom_site_refinement_flags_occupancy
_atom_site_disorder_assembly
_atom_site_disorder_group
O1 O 0.85179(16) -0.39715(12) 0.42874(11) 0.0337(3) Uani 1 1 d . . . . .
O2 O 1.00447(15) -0.27215(14) 0.25532(11) 0.0347(3) Uani 1 1 d . . . . .
N1 N 0.48250(16) 0.32481(14) 0.74450(12) 0.0224(3) Uani 1 1 d . . . . .
N2 N 0.89597(17) -0.27417(15) 0.36782(12) 0.0249(3) Uani 1 1 d . . . . .
N3 N 0.21590(18) 1.03235(15) 1.05748(14) 0.0310(3) Uani 1 1 d . . . . .
C8 C 0.4295(2) 0.47354(17) 0.80781(14) 0.0215(3) Uani 1 1 d . . . . .
C13 C 0.2364(2) 0.53031(17) 0.86101(13) 0.0227(3) Uani 1 1 d . . . . .
H13 H 0.143776 0.469724 0.853076 0.027 Uiso 1 1 calc R U . . .
C2 C 0.67602(19) 0.16229(17) 0.56334(14) 0.0211(3) Uani 1 1 d . . . . .
C11 C 0.3177(2) 0.76085(16) 0.93937(14) 0.0221(3) Uani 1 1 d . . . . .
C9 C 0.5669(2) 0.55972(17) 0.82412(14) 0.0230(3) Uani 1 1 d . . . . .
H9 H 0.698196 0.520193 0.789631 0.028 Uiso 1 1 calc R U . . .
C10 C 0.5116(2) 0.70250(17) 0.89047(13) 0.0225(3) Uani 1 1 d . . . . .
H10 H 0.604589 0.760342 0.902672 0.027 Uiso 1 1 calc R U . . .
C12 C 0.1797(2) 0.67425(17) 0.92510(14) 0.0234(3) Uani 1 1 d . . . . .
H12 H 0.048365 0.714016 0.959149 0.028 Uiso 1 1 calc R U . . .
C7 C 0.7887(2) 0.16176(17) 0.43192(14) 0.0225(3) Uani 1 1 d . . . . .
H7 H 0.816664 0.259860 0.387241 0.027 Uiso 1 1 calc R U . . .
C1 C 0.60396(19) 0.31491(16) 0.63184(14) 0.0216(3) Uani 1 1 d . . . . .
H1 H 0.649430 0.408455 0.590774 0.026 Uiso 1 1 calc R U . . .
C6 C 0.8610(2) 0.01921(17) 0.36510(14) 0.0229(3) Uani 1 1 d . . . . .
H6 H 0.937399 0.018078 0.275298 0.027 Uiso 1 1 calc R U . . .
C3 C 0.63486(19) 0.01787(17) 0.63048(14) 0.0212(3) Uani 1 1 d . . . . .
H3 H 0.558940 0.018005 0.720427 0.025 Uiso 1 1 calc R U . . .
C4 C 0.7050(2) -0.12481(17) 0.56551(14) 0.0221(3) Uani 1 1 d . . . . .
H4 H 0.677103 -0.223267 0.609448 0.027 Uiso 1 1 calc R U . . .
C5 C 0.81704(19) -0.12065(17) 0.43470(14) 0.0214(3) Uani 1 1 d . . . . .
C14 C 0.26087(19) 0.91137(17) 1.00577(14) 0.0242(3) Uani 1 1 d . . . . .

loop_
_atom_site_aniso_label
_atom_site_aniso_U_11
_atom_site_aniso_U_22
_atom_site_aniso_U_33
_atom_site_aniso_U_23
_atom_site_aniso_U_13
_atom_site_aniso_U_12
O1 0.0471(7) 0.0203(6) 0.0330(6) -0.0020(5) -0.0093(5) -0.0030(5)
O2 0.0339(6) 0.0357(7) 0.0320(6) -0.0154(5) 0.0051(5) -0.0077(5)
N1 0.0255(6) 0.0192(6) 0.0223(6) -0.0036(5) -0.0046(5) -0.0028(5)
N2 0.0243(6) 0.0265(7) 0.0247(7) -0.0070(5) -0.0066(5) -0.0021(5)
N3 0.0293(7) 0.0263(7) 0.0375(8) -0.0094(6) -0.0047(6) -0.0038(6)
C8 0.0287(7) 0.0170(7) 0.0181(7) 0.0005(5) -0.0050(5) -0.0027(6)
C13 0.0259(7) 0.0217(7) 0.0210(7) -0.0011(6) -0.0045(6) -0.0064(6)
C2 0.0207(7) 0.0226(7) 0.0212(7) -0.0024(6) -0.0066(5) -0.0038(6)
C11 0.0300(7) 0.0179(7) 0.0173(7) -0.0016(5) -0.0044(5) -0.0024(6)
C9 0.0260(7) 0.0214(7) 0.0202(7) -0.0004(6) -0.0035(5) -0.0026(6)
C10 0.0270(7) 0.0214(7) 0.0195(7) 0.0001(6) -0.0046(5) -0.0062(6)
C12 0.0261(7) 0.0227(7) 0.0204(7) -0.0018(6) -0.0041(5) -0.0023(6)
C7 0.0241(7) 0.0218(7) 0.0221(7) -0.0004(6) -0.0056(6) -0.0046(6)
C1 0.0248(7) 0.0200(7) 0.0209(7) -0.0007(6) -0.0066(6) -0.0043(6)
C6 0.0227(7) 0.0278(8) 0.0179(7) -0.0031(6) -0.0026(5) -0.0049(6)
C3 0.0200(7) 0.0250(7) 0.0180(7) -0.0018(6) -0.0030(5) -0.0033(6)
C4 0.0243(7) 0.0205(7) 0.0225(7) 0.0002(5) -0.0064(5) -0.0053(6)
C5 0.0192(7) 0.0220(8) 0.0237(7) -0.0063(6) -0.0069(5) -0.0003(6)
C14 0.0248(7) 0.0239(8) 0.0239(7) -0.0023(6) -0.0044(6) -0.0044(6)

loop_
_atom_type_symbol
_atom_type_description
_atom_type_scat_dispersion_real
_atom_type_scat_dispersion_imag
_atom_type_scat_source
C C 0.0033 0.0016 'International Tables Vol C Tables 4.2.6.8 and 6.1.1.4'
H H 0.0000 0.0000 'International Tables Vol C Tables 4.2.6.8 and 6.1.1.4'
N N 0.0061 0.0033 'International Tables Vol C Tables 4.2.6.8 and 6.1.1.4'
O O 0.0106 0.0060 'International Tables Vol C Tables 4.2.6.8 and 6.1.1.4'

loop_
_geom_angle_atom_site_label_1
_geom_angle_atom_site_label_2
_geom_angle_atom_site_label_3
_geom_angle
_geom_angle_site_symmetry_1
_geom_angle_site_symmetry_3
_geom_angle_publ_flag
C1 N1 C8 118.25(12) . . ?
O1 N2 O2 123.61(12) . . ?
O1 N2 C5 118.12(12) . . ?
O2 N2 C5 118.26(12) . . ?
C13 C8 N1 118.77(12) . . ?
C13 C8 C9 119.88(13) . . ?
C9 C8 N1 121.26(13) . . ?
C8 C13 H13 119.8 . . ?
C12 C13 C8 120.32(13) . . ?
C12 C13 H13 119.8 . . ?
C7 C2 C1 119.50(12) . . ?
C7 C2 C3 119.98(13) . . ?
C3 C2 C1 120.52(12) . . ?
C10 C11 C12 120.64(13) . . ?
C10 C11 C14 119.22(12) . . ?
C12 C11 C14 120.14(12) . . ?
C8 C9 H9 119.9 . . ?
C10 C9 C8 120.11(13) . . ?
C10 C9 H9 119.9 . . ?
C11 C10 H10 120.2 . . ?
C9 C10 C11 119.54(12) . . ?
C9 C10 H10 120.2 . . ?
C13 C12 C11 119.45(13) . . ?
C13 C12 H12 120.3 . . ?
C11 C12 H12 120.3 . . ?
C2 C7 H7 119.6 . . ?
C2 C7 C6 120.88(13) . . ?
C6 C7 H7 119.6 . . ?
N1 C1 C2 121.82(12) . . ?
N1 C1 H1 119.1 . . ?
C2 C1 H1 119.1 . . ?
C7 C6 H6 121.3 . . ?
C5 C6 C7 117.40(13) . . ?
C5 C6 H6 121.3 . . ?
C2 C3 H3 120.0 . . ?
C4 C3 C2 119.93(13) . . ?
C4 C3 H3 120.0 . . ?
C3 C4 H4 120.8 . . ?
C3 C4 C5 118.45(13) . . ?
C5 C4 H4 120.8 . . ?
C6 C5 N2 118.60(12) . . ?
C6 C5 C4 123.36(13) . . ?
C4 C5 N2 118.03(12) . . ?
N3 C14 C11 179.29(15) . . ?

loop_
_geom_bond_atom_site_label_1
_geom_bond_atom_site_label_2
_geom_bond_distance
_geom_bond_site_symmetry_2
_geom_bond_publ_flag
O1 N2 1.2287(17) . ?
O2 N2 1.2298(16) . ?
N1 C8 1.4156(18) . ?
N1 C1 1.2730(18) . ?
N2 C5 1.4783(17) . ?
N3 C14 1.1525(19) . ?
C8 C13 1.400(2) . ?
C8 C9 1.402(2) . ?
C13 H13 0.9500 . ?
C13 C12 1.3838(19) . ?
C2 C7 1.393(2) . ?
C2 C1 1.4743(19) . ?
C2 C3 1.403(2) . ?
C11 C10 1.400(2) . ?
C11 C12 1.401(2) . ?
C11 C14 1.4438(18) . ?
C9 H9 0.9500 . ?
C9 C10 1.3861(19) . ?
C10 H10 0.9500 . ?
C12 H12 0.9500 . ?
C7 H7 0.9500 . ?
C7 C6 1.394(2) . ?
C1 H1 0.9500 . ?
C6 H6 0.9500 . ?
C6 C5 1.384(2) . ?
C3 H3 0.9500 . ?
C3 C4 1.384(2) . ?
C4 H4 0.9500 . ?
C4 C5 1.388(2) . ?

loop_
_geom_torsion_atom_site_label_1
_geom_torsion_atom_site_label_2
_geom_torsion_atom_site_label_3
_geom_torsion_atom_site_label_4
_geom_torsion
_geom_torsion_site_symmetry_1
_geom_torsion_site_symmetry_2
_geom_torsion_site_symmetry_3
_geom_torsion_site_symmetry_4
_geom_torsion_publ_flag
O1 N2 C5 C6 -177.96(12) . . . . ?
O1 N2 C5 C4 3.14(18) . . . . ?
O2 N2 C5 C6 3.15(18) . . . . ?
O2 N2 C5 C4 -175.75(12) . . . . ?
N1 C8 C13 C12 179.18(11) . . . . ?
N1 C8 C9 C10 -177.88(11) . . . . ?
C8 N1 C1 C2 176.16(11) . . . . ?
C8 C13 C12 C11 -1.6(2) . . . . ?
C8 C9 C10 C11 -0.8(2) . . . . ?
C13 C8 C9 C10 -1.2(2) . . . . ?
C2 C7 C6 C5 -0.3(2) . . . . ?
C2 C3 C4 C5 0.7(2) . . . . ?
C9 C8 C13 C12 2.5(2) . . . . ?
C10 C11 C12 C13 -0.5(2) . . . . ?
C12 C11 C10 C9 1.7(2) . . . . ?
C7 C2 C1 N1 171.45(13) . . . . ?
C7 C2 C3 C4 -0.6(2) . . . . ?
C7 C6 C5 N2 -178.39(11) . . . . ?
C7 C6 C5 C4 0.4(2) . . . . ?
C1 N1 C8 C13 135.63(14) . . . . ?
C1 N1 C8 C9 -47.70(18) . . . . ?
C1 C2 C7 C6 179.18(11) . . . . ?
C1 C2 C3 C4 -179.35(11) . . . . ?
C3 C2 C7 C6 0.4(2) . . . . ?
C3 C2 C1 N1 -9.7(2) . . . . ?
C3 C4 C5 N2 178.22(11) . . . . ?
C3 C4 C5 C6 -0.6(2) . . . . ?
C14 C11 C10 C9 -178.68(12) . . . . ?
C14 C11 C12 C13 179.89(12) . . . . ?
